data_1543440
loop_
_publ_author_name
'Chow, Pui-Keong'
'Cheng, Gang'
'Tong, Glenna So Ming'
'Ma, Chensheng'
'Kwok, Wai-Ming'
'Ang, Wai-Hung'
'Chung, Clive Yik-Sham'
'Yang, Chen'
'Wang, Feng'
'Che, Chi-Ming'

_publ_section_title
;
 Highly luminescent palladium(ii) complexes with sub-millisecond blue to
 green phosphorescent excited states. Photocatalysis and highly efficient
 PSF-OLEDs
;
_journal_issue 9
_journal_name_full 'Chem. Sci.'
_journal_page_first 6083
_journal_paper_doi 10.1039/C6SC00462H
_journal_volume 7
_journal_year 2016
_chemical_formula_moiety 'C43 H36 F2 N2 O Pd'
_chemical_formula_sum 'C43 H36 F2 N2 O Pd'
_chemical_formula_weight 741.14
_chemical_name_systematic
;
 ?
;
_space_group_crystal_system monoclinic
_space_group_IT_number 14
_space_group_name_Hall '-P 2yn'
_space_group_name_H-M_alt 'P 1 21/n 1'
_symmetry_space_group_name_Hall '-P 2yn'
_symmetry_space_group_name_H-M 'P 1 21/n 1'
_atom_sites_solution_hydrogens geom
_atom_sites_solution_primary direct
_audit_block_doi 10.5517/cc1kn029
_audit_creation_date 2015-01-17
_audit_creation_method
;
Olex2 1.2
(compiled 2015.01.12 svn.r3133 for OlexSys, GUI svn.r4987)
;
_audit_update_record
;
2016-01-22 deposited with the CCDC.
2016-05-24 downloaded from the CCDC.
;
_cell_angle_alpha 90
_cell_angle_beta 106.4424(18)
_cell_angle_gamma 90
_cell_formula_units_Z 4
_cell_length_a 15.2388(13)
_cell_length_b 14.5866(13)
_cell_length_c 15.9868(14)
_cell_measurement_reflns_used 9460
_cell_measurement_temperature 100
_cell_measurement_theta_max 66.96
_cell_measurement_theta_min 4.28
_cell_volume 3408.3(5)
_computing_cell_refinement 'SAINT v8.34A (Bruker, 2013)'
_computing_data_reduction 'SAINT v8.34A (Bruker, 2013)'
_computing_molecular_graphics 'Olex2 (Dolomanov et al., 2009)'
_computing_publication_material 'Olex2 (Dolomanov et al., 2009)'
_computing_structure_refinement 'ShelXL (Sheldrick, 2008)'
_computing_structure_solution 'ShelXS (Sheldrick, 2008)'
_diffrn_ambient_temperature 100
_diffrn_measured_fraction_theta_full 0.974
_diffrn_measured_fraction_theta_max 0.989
_diffrn_measurement_device_type 'Bruker APEX-II CCD'
_diffrn_measurement_method '\f and \w scans'
_diffrn_radiation_type CuK\a
_diffrn_radiation_wavelength 1.54178
_diffrn_reflns_av_R_equivalents 0.0702
_diffrn_reflns_av_unetI/netI 0.0430
_diffrn_reflns_Laue_measured_fraction_full 0.974
_diffrn_reflns_Laue_measured_fraction_max 0.989
_diffrn_reflns_limit_h_max 18
_diffrn_reflns_limit_h_min -18
_diffrn_reflns_limit_k_max 17
_diffrn_reflns_limit_k_min -17
_diffrn_reflns_limit_l_max 19
_diffrn_reflns_limit_l_min -18
_diffrn_reflns_number 39920
_diffrn_reflns_point_group_measured_fraction_full 0.974
_diffrn_reflns_point_group_measured_fraction_max 0.989
_diffrn_reflns_theta_full 67.679
_diffrn_reflns_theta_max 67.107
_diffrn_reflns_theta_min 3.538
_diffrn_standards_number 0
_exptl_absorpt_coefficient_mu 4.781
_exptl_absorpt_correction_T_max 0.7300
_exptl_absorpt_correction_T_min 0.5883
_exptl_absorpt_correction_type multi-scan
_exptl_absorpt_process_details
;
SADABS-2012/1 (Bruker,2012) was used for absorption correction.
wR2(int) was 0.1390 before and 0.1145 after correction.
The Ratio of minimum to maximum transmission is 0.8059.
The \l/2 correction factor is 0.0015.
;
_exptl_crystal_colour colourless
_exptl_crystal_colour_primary colourless
_exptl_crystal_density_diffrn 1.444
_exptl_crystal_description block
_exptl_crystal_F_000 1520
_exptl_crystal_size_max 0.1
_exptl_crystal_size_mid 0.1
_exptl_crystal_size_min 0.1
_refine_diff_density_max 0.447
_refine_diff_density_min -0.996
_refine_diff_density_rms 0.116
_refine_ls_extinction_method none
_refine_ls_goodness_of_fit_ref 1.038
_refine_ls_hydrogen_treatment constr
_refine_ls_matrix_type full
_refine_ls_number_parameters 464
_refine_ls_number_reflns 6015
_refine_ls_number_restraints 15
_refine_ls_restrained_S_all 1.036
_refine_ls_R_factor_all 0.0384
_refine_ls_R_factor_gt 0.0379
_refine_ls_shift/su_max 0.001
_refine_ls_shift/su_mean 0.000
_refine_ls_structure_factor_coef Fsqd
_refine_ls_weighting_details 'w=1/[\s^2^(Fo^2^)+(0.0709P)^2^+2.1032P] where P=(Fo^2^+2Fc^2^)/3'
_refine_ls_weighting_scheme calc
_refine_ls_wR_factor_gt 0.1013
_refine_ls_wR_factor_ref 0.1019
_reflns_Friedel_coverage 0.000
_reflns_number_gt 5863
_reflns_number_total 6015
_reflns_threshold_expression 'I > 2\s(I)'
_cod_data_source_file c6sc00462h2.cif
_cod_data_source_block SamsonPd1
_cod_depositor_comments 'Adding full bibliography for 1543439--1543440.cif.'
_cod_database_code 1543440
_shelxl_version_number 2013-4
_shelx_space_group_comment
;
The symmetry employed for this shelxl refinement is uniquely defined
by the following loop, which should always be used as a source of
symmetry information in preference to the above space-group names.
They are only intended as comments.
;
_shelx_estimated_absorpt_t_max 0.646
_shelx_estimated_absorpt_t_min 0.646
_olex2_refinement_description
;
1. Fixed Uiso
 At 1.2 times of:
  All C(H) groups
 At 1.5 times of:
  All C(H,H,H) groups
2. Restrained distances
 C39-C38 \\sim C40-C38 \\sim C41-C38 \\sim C39A-C38A \\sim C41A-C38A \\sim
C40A-C38A
 with sigma of 0.02
3. Uiso/Uaniso restraints and constraints
Uanis(C41) = Uanis(C40A)
Uanis(C40) = Uanis(C41A)
Uanis(C39) = Uanis(C39A)
Uanis(C38) = Uanis(C38A)
4. Others
 Sof(C38A)=Sof(C39A)=Sof(H39D)=Sof(H39E)=Sof(H39F)=Sof(C40A)=Sof(H40D)=
 Sof(H40E)=Sof(H40F)=Sof(C41A)=Sof(H41D)=Sof(H41E)=Sof(H41F)=1-FVAR(1)
 Sof(C38)=Sof(C39)=Sof(H39A)=Sof(H39B)=Sof(H39C)=Sof(C40)=Sof(H40A)=Sof(H40B)=
 Sof(H40C)=Sof(C41)=Sof(H41A)=Sof(H41B)=Sof(H41C)=FVAR(1)
5.a Aromatic/amide H refined with riding coordinates:
 C1(H1), C2(H2), C3(H3), C4(H4), C9(H9), C13(H13), C14(H14), C15(H15),
 C20(H20), C21(H21), C22(H22), C23(H23), C25(H25), C31(H31), C32(H32), C35(H35),
  C36(H36), C42(H42)
5.b Idealised Me refined as rotating group:
 C28(H28A,H28B,H28C), C29(H29A,H29B,H29C), C30(H30A,H30B,H30C), C39(H39A,H39B,
 H39C), C40(H40A,H40B,H40C), C41(H41A,H41B,H41C), C39A(H39D,H39E,H39F),
 C40A(H40D,H40E,H40F), C41A(H41D,H41E,H41F)
;
_olex2_submission_special_instructions 'No special instructions were received'

loop_
_space_group_symop_operation_xyz
'x, y, z'
'-x+1/2, y+1/2, -z+1/2'
'-x, -y, -z'
'x-1/2, -y-1/2, z-1/2'

loop_
_atom_site_label
_atom_site_type_symbol
_atom_site_fract_x
_atom_site_fract_y
_atom_site_fract_z
_atom_site_U_iso_or_equiv
_atom_site_adp_type
_atom_site_occupancy
_atom_site_site_symmetry_order
_atom_site_calc_flag
_atom_site_refinement_flags_posn
_atom_site_refinement_flags_occupancy
_atom_site_disorder_assembly
_atom_site_disorder_group
Pd1 Pd 0.33610(2) 0.15014(2) 0.19841(2) 0.01437(10) Uani 1 1 d . . . .
F1 F 0.62860(11) 0.16880(13) 0.08601(10) 0.0351(4) Uani 1 1 d . . . .
F2 F 0.35939(10) 0.07652(12) -0.12061(9) 0.0376(4) Uani 1 1 d . . . .
O1 O 0.26326(11) 0.08348(11) -0.00678(10) 0.0216(3) Uani 1 1 d . . . .
N1 N 0.46623(12) 0.20989(13) 0.26127(12) 0.0184(4) Uani 1 1 d . . . .
N2 N 0.26153(12) 0.18856(13) 0.28470(12) 0.0172(4) Uani 1 1 d . . . .
C1 C 0.49119(16) 0.25099(15) 0.33934(15) 0.0203(5) Uani 1 1 d . . . .
H1 H 0.4467 0.2582 0.3702 0.024 Uiso 1 1 calc R . . .
C2 C 0.57895(16) 0.28354(16) 0.37720(15) 0.0219(5) Uani 1 1 d . . . .
H2 H 0.5938 0.3143 0.4318 0.026 Uiso 1 1 calc R . . .
C3 C 0.64422(16) 0.27017(17) 0.33352(16) 0.0248(5) Uani 1 1 d . . . .
H3 H 0.7050 0.2916 0.3578 0.030 Uiso 1 1 calc R . . .
C4 C 0.62007(16) 0.22512(16) 0.25390(15) 0.0227(5) Uani 1 1 d . . . .
H4 H 0.6647 0.2139 0.2239 0.027 Uiso 1 1 calc R . . .
C5 C 0.52970(15) 0.19637(15) 0.21797(14) 0.0190(4) Uani 1 1 d . . . .
C6 C 0.39933(16) 0.12815(16) 0.10891(15) 0.0184(4) Uani 1 1 d . . . .
C7 C 0.49290(17) 0.15411(14) 0.13101(16) 0.0190(5) Uani 1 1 d . . . .
C8 C 0.53775(18) 0.14720(16) 0.06762(18) 0.0253(6) Uani 1 1 d . . . .
C9 C 0.49526(18) 0.1206(2) -0.01714(17) 0.0292(6) Uani 1 1 d . . . .
H9 H 0.5280 0.1167 -0.0595 0.035 Uiso 1 1 calc R . . .
C10 C 0.40339(17) 0.10011(18) -0.03760(15) 0.0260(5) Uani 1 1 d . . . .
C11 C 0.35540(15) 0.10281(15) 0.02421(15) 0.0192(5) Uani 1 1 d . . . .
C12 C 0.21418(15) 0.04915(15) 0.04828(14) 0.0182(4) Uani 1 1 d . . . .
C13 C 0.14365(16) -0.00818(16) 0.00399(15) 0.0217(5) Uani 1 1 d . . . .
H13 H 0.1330 -0.0194 -0.0566 0.026 Uiso 1 1 calc R . . .
C14 C 0.08927(15) -0.04858(16) 0.04957(15) 0.0210(5) Uani 1 1 d . . . .
H14 H 0.0409 -0.0884 0.0206 0.025 Uiso 1 1 calc R . . .
C15 C 0.10569(15) -0.03067(15) 0.13805(15) 0.0182(4) Uani 1 1 d . . . .
H15 H 0.0678 -0.0583 0.1690 0.022 Uiso 1 1 calc R . . .
C16 C 0.17671(14) 0.02707(14) 0.18226(14) 0.0157(4) Uani 1 1 d . . . .
C17 C 0.23265(15) 0.07011(15) 0.13672(14) 0.0168(4) Uani 1 1 d . . . .
C18 C 0.19560(14) 0.03356(15) 0.28308(14) 0.0157(4) Uani 1 1 d . . . .
C19 C 0.21483(15) 0.13025(16) 0.32062(15) 0.0168(4) Uani 1 1 d . . . .
C20 C 0.18368(18) 0.15879(16) 0.39038(17) 0.0216(5) Uani 1 1 d . . . .
H20 H 0.1562 0.1159 0.4199 0.026 Uiso 1 1 calc R . . .
C21 C 0.19266(16) 0.24944(17) 0.41667(16) 0.0249(5) Uani 1 1 d . . . .
H21 H 0.1722 0.2690 0.4647 0.030 Uiso 1 1 calc R . . .
C22 C 0.23173(16) 0.31119(16) 0.37225(16) 0.0231(5) Uani 1 1 d . . . .
H22 H 0.2339 0.3748 0.3854 0.028 Uiso 1 1 calc R . . .
C23 C 0.26734(15) 0.27748(15) 0.30839(15) 0.0192(5) Uani 1 1 d . . . .
H23 H 0.2974 0.3188 0.2797 0.023 Uiso 1 1 calc R . . .
C24 C 0.11648(15) -0.00575(15) 0.31334(14) 0.0182(5) Uani 1 1 d . . . .
C25 C 0.02861(15) 0.02936(16) 0.29697(15) 0.0200(5) Uani 1 1 d . . . .
H25 H 0.0104 0.0799 0.2585 0.024 Uiso 1 1 calc R . . .
C26 C -0.03340(15) -0.00929(17) 0.33683(15) 0.0231(5) Uani 1 1 d . . . .
C27 C -0.12702(17) 0.03615(19) 0.32330(18) 0.0315(6) Uani 1 1 d . . A 1
C28 C -0.11238(19) 0.1360(2) 0.35567(19) 0.0327(6) Uani 1 1 d . . A 1
H28A H -0.0735 0.1369 0.4161 0.049 Uiso 1 1 calc GR . A 1
H28B H -0.1717 0.1640 0.3527 0.049 Uiso 1 1 calc GR . A 1
H28C H -0.0826 0.1707 0.3188 0.049 Uiso 1 1 calc GR . A 1
C29 C -0.17854(19) 0.0369(2) 0.2259(2) 0.0449(8) Uani 1 1 d . . A 1
H29A H -0.1445 0.0737 0.1944 0.067 Uiso 1 1 calc GR . A 1
H29B H -0.2395 0.0635 0.2176 0.067 Uiso 1 1 calc GR . A 1
H29C H -0.1846 -0.0260 0.2035 0.067 Uiso 1 1 calc GR . A 1
C30 C -0.1846(2) -0.0116(3) 0.3745(3) 0.0548(9) Uani 1 1 d . . A 1
H30A H -0.1990 -0.0741 0.3522 0.082 Uiso 1 1 calc GR . A 1
H30B H -0.2414 0.0226 0.3678 0.082 Uiso 1 1 calc GR . A 1
H30C H -0.1501 -0.0142 0.4364 0.082 Uiso 1 1 calc GR . A 1
C31 C -0.00494(17) -0.08653(17) 0.38967(16) 0.0250(5) Uani 1 1 d . . . .
H31 H -0.0468 -0.1149 0.4157 0.030 Uiso 1 1 calc R . . .
C32 C 0.08214(17) -0.12279(17) 0.40512(15) 0.0219(5) Uani 1 1 d . . . .
H32 H 0.0993 -0.1757 0.4406 0.026 Uiso 1 1 calc R . . .
C33 C 0.14402(15) -0.08100(15) 0.36816(14) 0.0181(5) Uani 1 1 d . . . .
C34 C 0.24046(15) -0.09920(15) 0.37703(14) 0.0176(4) Uani 1 1 d . . . .
C35 C 0.29851(17) -0.16839(17) 0.42105(16) 0.0222(5) Uani 1 1 d . . . .
H35 H 0.2773 -0.2128 0.4542 0.027 Uiso 1 1 calc R . . .
C36 C 0.38754(17) -0.17128(18) 0.41561(16) 0.0247(5) Uani 1 1 d . . . .
H36 H 0.4268 -0.2188 0.4451 0.030 Uiso 1 1 calc R . . .
C37 C 0.42171(15) -0.10680(16) 0.36825(15) 0.0214(5) Uani 1 1 d . . . .
C38 C 0.5204(14) -0.1068(8) 0.3667(7) 0.0264(9) Uani 0.437(3) 1 d D P B 1
C39 C 0.5218(4) -0.1076(6) 0.2711(5) 0.0392(10) Uani 0.437(3) 1 d D P B 1
H39A H 0.4872 -0.1606 0.2413 0.059 Uiso 0.437(3) 1 calc GR P B 1
H39B H 0.5852 -0.1117 0.2686 0.059 Uiso 0.437(3) 1 calc GR P B 1
H39C H 0.4940 -0.0511 0.2425 0.059 Uiso 0.437(3) 1 calc GR P B 1
C40 C 0.5734(5) -0.1904(5) 0.4123(6) 0.0485(11) Uani 0.437(3) 1 d D P B 1
H40A H 0.5788 -0.1876 0.4748 0.073 Uiso 0.437(3) 1 calc GR P B 1
H40B H 0.6347 -0.1907 0.4039 0.073 Uiso 0.437(3) 1 calc GR P B 1
H40C H 0.5409 -0.2464 0.3875 0.073 Uiso 0.437(3) 1 calc GR P B 1
C41 C 0.5683(4) -0.0204(6) 0.4119(5) 0.0439(10) Uani 0.437(3) 1 d D P B 1
H41A H 0.5372 0.0340 0.3815 0.066 Uiso 0.437(3) 1 calc GR P B 1
H41B H 0.6322 -0.0205 0.4106 0.066 Uiso 0.437(3) 1 calc GR P B 1
H41C H 0.5661 -0.0196 0.4726 0.066 Uiso 0.437(3) 1 calc GR P B 1
C42 C 0.36251(15) -0.03720(15) 0.32466(14) 0.0181(4) Uani 1 1 d . . . .
H42 H 0.3839 0.0077 0.2921 0.022 Uiso 1 1 calc R . . .
C43 C 0.27307(15) -0.03387(15) 0.32897(13) 0.0158(4) Uani 1 1 d . . . .
C38A C 0.5205(11) -0.1168(6) 0.3594(6) 0.0264(9) Uani 0.563(3) 1 d D P B 2
C39A C 0.5424(3) -0.0429(4) 0.3001(4) 0.0392(10) Uani 0.563(3) 1 d D P B 2
H39D H 0.4985 -0.0469 0.2421 0.059 Uiso 0.563(3) 1 calc GR P B 2
H39E H 0.6045 -0.0524 0.2953 0.059 Uiso 0.563(3) 1 calc GR P B 2
H39F H 0.5383 0.0178 0.3250 0.059 Uiso 0.563(3) 1 calc GR P B 2
C40A C 0.5878(3) -0.1063(5) 0.4502(3) 0.0439(10) Uani 0.563(3) 1 d D P B 2
H40D H 0.5821 -0.0446 0.4726 0.066 Uiso 0.563(3) 1 calc GR P B 2
H40E H 0.6504 -0.1154 0.4467 0.066 Uiso 0.563(3) 1 calc GR P B 2
H40F H 0.5740 -0.1520 0.4896 0.066 Uiso 0.563(3) 1 calc GR P B 2
C41A C 0.5306(4) -0.2107(4) 0.3203(4) 0.0485(11) Uani 0.563(3) 1 d D P B 2
H41D H 0.5182 -0.2590 0.3580 0.073 Uiso 0.563(3) 1 calc GR P B 2
H41E H 0.5931 -0.2175 0.3159 0.073 Uiso 0.563(3) 1 calc GR P B 2
H41F H 0.4871 -0.2156 0.2622 0.073 Uiso 0.563(3) 1 calc GR P B 2

loop_
_atom_site_aniso_label
_atom_site_aniso_U_11
_atom_site_aniso_U_22
_atom_site_aniso_U_33
_atom_site_aniso_U_23
_atom_site_aniso_U_13
_atom_site_aniso_U_12
Pd1 0.01630(13) 0.01448(14) 0.01230(14) -0.00032(5) 0.00399(9) -0.00092(5)
F1 0.0231(8) 0.0626(10) 0.0218(8) -0.0027(7) 0.0099(6) -0.0113(7)
F2 0.0336(8) 0.0663(11) 0.0134(7) -0.0099(7) 0.0076(6) -0.0156(7)
O1 0.0205(8) 0.0308(9) 0.0129(7) 0.0025(6) 0.0036(6) -0.0038(6)
N1 0.0199(9) 0.0184(9) 0.0166(9) 0.0010(7) 0.0045(7) -0.0007(7)
N2 0.0175(9) 0.0171(10) 0.0157(9) 0.0000(7) 0.0026(7) 0.0011(7)
C1 0.0238(11) 0.0201(11) 0.0164(11) -0.0001(9) 0.0046(9) 0.0001(9)
C2 0.0251(12) 0.0209(11) 0.0177(11) -0.0008(9) 0.0027(9) 0.0013(9)
C3 0.0203(11) 0.0270(12) 0.0222(12) 0.0010(10) -0.0018(9) -0.0021(9)
C4 0.0213(11) 0.0267(12) 0.0197(11) 0.0009(9) 0.0050(9) -0.0004(9)
C5 0.0235(11) 0.0179(11) 0.0157(11) 0.0040(9) 0.0057(9) -0.0001(9)
C6 0.0218(11) 0.0160(10) 0.0165(11) 0.0032(9) 0.0043(9) 0.0017(9)
C7 0.0214(12) 0.0206(12) 0.0139(12) 0.0018(8) 0.0032(10) -0.0012(8)
C8 0.0186(13) 0.0349(15) 0.0233(14) 0.0015(9) 0.0075(11) -0.0040(9)
C9 0.0284(13) 0.0409(15) 0.0214(13) -0.0026(12) 0.0121(11) -0.0053(12)
C10 0.0291(13) 0.0349(13) 0.0131(11) -0.0010(10) 0.0046(9) -0.0042(10)
C11 0.0202(11) 0.0206(11) 0.0161(11) 0.0014(9) 0.0040(9) -0.0012(9)
C12 0.0186(11) 0.0193(11) 0.0163(11) 0.0052(9) 0.0040(8) 0.0019(8)
C13 0.0237(12) 0.0249(12) 0.0140(11) 0.0010(9) 0.0012(9) 0.0007(9)
C14 0.0188(11) 0.0209(11) 0.0191(11) -0.0002(9) -0.0014(9) -0.0017(9)
C15 0.0167(10) 0.0184(10) 0.0185(11) 0.0043(9) 0.0034(9) 0.0007(8)
C16 0.0165(10) 0.0141(10) 0.0144(11) 0.0015(8) 0.0010(8) 0.0048(8)
C17 0.0171(10) 0.0165(10) 0.0151(11) 0.0027(8) 0.0017(8) 0.0033(8)
C18 0.0146(10) 0.0169(11) 0.0159(11) 0.0015(8) 0.0046(8) 0.0016(8)
C19 0.0154(10) 0.0175(10) 0.0154(11) 0.0008(9) 0.0008(9) 0.0028(9)
C20 0.0203(12) 0.0260(13) 0.0193(13) -0.0020(9) 0.0070(10) -0.0017(9)
C21 0.0243(12) 0.0287(13) 0.0240(12) -0.0070(10) 0.0108(10) 0.0004(10)
C22 0.0226(11) 0.0194(12) 0.0262(12) -0.0059(10) 0.0050(9) -0.0003(9)
C23 0.0199(11) 0.0163(11) 0.0199(11) 0.0005(9) 0.0032(9) 0.0002(8)
C24 0.0194(11) 0.0188(11) 0.0162(11) -0.0042(9) 0.0048(9) -0.0023(9)
C25 0.0193(11) 0.0221(11) 0.0180(11) -0.0020(9) 0.0042(9) 0.0000(9)
C26 0.0186(11) 0.0293(12) 0.0220(12) -0.0091(10) 0.0065(9) -0.0052(9)
C27 0.0180(12) 0.0428(15) 0.0342(15) -0.0098(12) 0.0083(10) -0.0019(10)
C28 0.0246(13) 0.0453(16) 0.0288(15) -0.0088(12) 0.0086(11) 0.0073(11)
C29 0.0203(13) 0.066(2) 0.0408(17) -0.0232(15) -0.0035(12) 0.0048(13)
C30 0.0297(16) 0.060(2) 0.085(3) -0.0005(19) 0.0333(17) -0.0035(15)
C31 0.0252(12) 0.0301(13) 0.0236(12) -0.0060(10) 0.0132(10) -0.0092(10)
C32 0.0283(12) 0.0212(11) 0.0170(11) -0.0025(10) 0.0078(10) -0.0053(10)
C33 0.0222(11) 0.0180(11) 0.0139(10) -0.0044(8) 0.0049(9) -0.0025(8)
C34 0.0222(11) 0.0176(10) 0.0123(10) -0.0019(8) 0.0037(8) -0.0013(9)
C35 0.0271(13) 0.0222(11) 0.0161(12) 0.0044(9) 0.0040(9) -0.0012(10)
C36 0.0281(13) 0.0235(11) 0.0197(12) 0.0059(10) 0.0024(10) 0.0078(10)
C37 0.0206(11) 0.0237(12) 0.0176(11) -0.0012(9) 0.0016(9) 0.0025(9)
C38 0.0204(12) 0.033(2) 0.0247(17) 0.0044(15) 0.0050(15) 0.0065(17)
C39 0.024(2) 0.056(3) 0.041(3) 0.014(2) 0.0139(18) 0.010(2)
C40 0.033(2) 0.053(3) 0.065(3) 0.006(2) 0.022(2) 0.014(2)
C41 0.0192(18) 0.076(3) 0.034(2) 0.005(2) 0.0037(16) 0.0008(19)
C42 0.0207(11) 0.0183(10) 0.0149(11) 0.0021(9) 0.0042(8) -0.0001(8)
C43 0.0191(11) 0.0150(10) 0.0116(10) -0.0008(8) 0.0013(8) 0.0005(8)
C38A 0.0204(12) 0.033(2) 0.0247(17) 0.0044(15) 0.0050(15) 0.0065(17)
C39A 0.024(2) 0.056(3) 0.041(3) 0.014(2) 0.0139(18) 0.010(2)
C40A 0.0192(18) 0.076(3) 0.034(2) 0.005(2) 0.0037(16) 0.0008(19)
C41A 0.033(2) 0.053(3) 0.065(3) 0.006(2) 0.022(2) 0.014(2)

loop_
_atom_type_symbol
_atom_type_description
_atom_type_scat_dispersion_real
_atom_type_scat_dispersion_imag
_atom_type_scat_source
C C 0.0181 0.0091 'International Tables Vol C Tables 4.2.6.8 and 6.1.1.4'
H H 0.0000 0.0000 'International Tables Vol C Tables 4.2.6.8 and 6.1.1.4'
F F 0.0727 0.0534 'International Tables Vol C Tables 4.2.6.8 and 6.1.1.4'
N N 0.0311 0.0180 'International Tables Vol C Tables 4.2.6.8 and 6.1.1.4'
O O 0.0492 0.0322 'International Tables Vol C Tables 4.2.6.8 and 6.1.1.4'
Pd Pd 0.1215 3.9337 'International Tables Vol C Tables 4.2.6.8 and 6.1.1.4'

loop_
_geom_angle_atom_site_label_1
_geom_angle_atom_site_label_2
_geom_angle_atom_site_label_3
_geom_angle
N2 Pd1 N1 100.66(7)
C6 Pd1 N1 80.10(9)
C6 Pd1 N2 172.67(8)
C6 Pd1 C17 91.51(10)
C17 Pd1 N1 166.77(8)
C17 Pd1 N2 88.97(8)
C11 O1 C12 121.21(17)
C1 N1 Pd1 126.97(15)
C1 N1 C5 119.10(19)
C5 N1 Pd1 113.70(15)
C19 N2 Pd1 124.44(15)
C19 N2 C23 119.5(2)
C23 N2 Pd1 115.95(15)
N1 C1 C2 123.0(2)
C3 C2 C1 118.3(2)
C2 C3 C4 119.3(2)
C3 C4 C5 119.6(2)
N1 C5 C4 120.6(2)
N1 C5 C7 113.9(2)
C4 C5 C7 125.4(2)
C7 C6 Pd1 116.12(17)
C11 C6 Pd1 123.82(18)
C11 C6 C7 119.3(2)
C6 C7 C5 115.6(2)
C8 C7 C5 126.0(2)
C8 C7 C6 118.0(2)
F1 C8 C7 120.5(2)
F1 C8 C9 116.1(2)
C7 C8 C9 123.3(2)
C10 C9 C8 117.2(2)
F2 C10 C9 118.5(2)
F2 C10 C11 119.5(2)
C9 C10 C11 122.0(2)
O1 C11 C6 124.7(2)
O1 C11 C10 115.3(2)
C6 C11 C10 120.0(2)
C13 C12 O1 111.68(19)
C13 C12 C17 123.7(2)
C17 C12 O1 124.7(2)
C14 C13 C12 118.8(2)
C13 C14 C15 119.7(2)
C14 C15 C16 121.3(2)
C15 C16 C17 120.1(2)
C15 C16 C18 116.77(19)
C17 C16 C18 122.93(18)
C12 C17 Pd1 122.44(17)
C12 C17 C16 116.5(2)
C16 C17 Pd1 120.97(16)
C19 C18 C16 114.90(18)
C19 C18 C24 107.58(18)
C19 C18 C43 111.32(17)
C24 C18 C16 111.87(18)
C24 C18 C43 100.07(17)
C43 C18 C16 110.09(17)
N2 C19 C18 119.0(2)
N2 C19 C20 119.8(2)
C20 C19 C18 121.3(2)
C21 C20 C19 120.1(2)
C22 C21 C20 119.2(2)
C23 C22 C21 117.8(2)
N2 C23 C22 123.0(2)
C25 C24 C18 127.3(2)
C25 C24 C33 120.8(2)
C33 C24 C18 111.69(19)
C24 C25 C26 120.4(2)
C25 C26 C27 118.9(2)
C25 C26 C31 117.7(2)
C31 C26 C27 123.4(2)
C26 C27 C28 108.7(2)
C26 C27 C29 109.6(2)
C29 C27 C28 108.6(2)
C30 C27 C26 112.3(2)
C30 C27 C28 107.6(2)
C30 C27 C29 110.0(3)
C32 C31 C26 122.2(2)
C31 C32 C33 119.3(2)
C24 C33 C34 108.7(2)
C32 C33 C24 119.6(2)
C32 C33 C34 131.7(2)
C35 C34 C33 131.1(2)
C35 C34 C43 119.8(2)
C43 C34 C33 109.06(19)
C36 C35 C34 118.9(2)
C35 C36 C37 122.4(2)
C36 C37 C38 122.3(5)
C36 C37 C42 118.0(2)
C36 C37 C38A 120.2(4)
C42 C37 C38 119.6(5)
C42 C37 C38A 121.6(4)
C37 C38 C39 108.1(10)
C37 C38 C40 112.7(10)
C37 C38 C41 109.6(10)
C40 C38 C39 108.3(11)
C40 C38 C41 108.3(11)
C41 C38 C39 109.7(10)
C43 C42 C37 120.2(2)
C34 C43 C18 110.48(19)
C42 C43 C18 128.8(2)
C42 C43 C34 120.7(2)
C39A C38A C37 112.0(7)
C40A C38A C37 108.0(7)
C40A C38A C39A 108.1(8)
C40A C38A C41A 111.1(8)
C41A C38A C37 109.4(8)
C41A C38A C39A 108.2(8)

loop_
_geom_bond_atom_site_label_1
_geom_bond_atom_site_label_2
_geom_bond_distance
Pd1 N1 2.1386(18)
Pd1 N2 2.0968(19)
Pd1 C6 1.964(2)
Pd1 C17 1.985(2)
F1 C8 1.368(3)
F2 C10 1.351(3)
O1 C11 1.379(3)
O1 C12 1.399(3)
N1 C1 1.339(3)
N1 C5 1.354(3)
N2 C19 1.338(3)
N2 C23 1.347(3)
C1 C2 1.386(3)
C2 C3 1.381(3)
C3 C4 1.387(3)
C4 C5 1.398(3)
C5 C7 1.478(3)
C6 C7 1.420(3)
C6 C11 1.380(3)
C7 C8 1.377(4)
C8 C9 1.382(4)
C9 C10 1.377(4)
C10 C11 1.386(3)
C12 C13 1.387(3)
C12 C17 1.395(3)
C13 C14 1.381(3)
C14 C15 1.390(3)
C15 C16 1.395(3)
C16 C17 1.415(3)
C16 C18 1.558(3)
C18 C19 1.528(3)
C18 C24 1.532(3)
C18 C43 1.552(3)
C19 C20 1.394(3)
C20 C21 1.382(3)
C21 C22 1.382(4)
C22 C23 1.376(3)
C24 C25 1.388(3)
C24 C33 1.393(3)
C25 C26 1.399(3)
C26 C27 1.532(3)
C26 C31 1.401(4)
C27 C28 1.541(4)
C27 C29 1.532(4)
C27 C30 1.527(4)
C31 C32 1.384(4)
C32 C33 1.388(3)
C33 C34 1.460(3)
C34 C35 1.394(3)
C34 C43 1.401(3)
C35 C36 1.385(4)
C36 C37 1.397(4)
C37 C38 1.51(2)
C37 C42 1.405(3)
C37 C38A 1.558(17)
C38 C39 1.534(12)
C38 C40 1.530(13)
C38 C41 1.531(12)
C42 C43 1.385(3)
C38A C39A 1.534(10)
C38A C40A 1.530(10)
C38A C41A 1.530(10)
